data_7705114
loop_
_publ_author_name
'Saab, Marina'
'Nelson, David J.'
'Tzouras, Nikolaos V.'
'A C A Bayrakdar, Tahani'
'Nolan, Steven P.'
'Nahra, Fady'
'Van Hecke, Kristof'

_publ_section_title
;
 Straightforward access to chalcogenoureas derived from N-heterocyclic
 carbenes and their coordination chemistry.
;
_journal_issue 34
_journal_name_full 'Dalton transactions (Cambridge, England : 2003)'
_journal_page_first 12068
_journal_page_last 12081
_journal_paper_doi 10.1039/d0dt02558e
_journal_volume 49
_journal_year 2020
_chemical_formula_moiety 'C29 H40 Cl Cu N2 Se'
_chemical_formula_sum 'C29 H40 Cl Cu N2 Se'
_chemical_formula_weight 594.59
_space_group_crystal_system triclinic
_space_group_IT_number 2
_space_group_name_Hall '-P 1'
_space_group_name_H-M_alt 'P -1'
_atom_sites_solution_hydrogens geom
_atom_sites_solution_primary dual
_audit_creation_date 2019-11-26
_audit_creation_method
;
Olex2 1.2
(compiled 2018.05.29 svn.r3508 for OlexSys, GUI svn.r5506)
;
_audit_update_record
;
2020-04-17 deposited with the CCDC.	2020-08-11 downloaded from the CCDC.
;
_cell_angle_alpha 101.611(2)
_cell_angle_beta 94.598(2)
_cell_angle_gamma 107.181(2)
_cell_formula_units_Z 2
_cell_length_a 8.5955(2)
_cell_length_b 9.2596(2)
_cell_length_c 19.3041(4)
_cell_measurement_reflns_used 12379
_cell_measurement_temperature 100.0(1)
_cell_measurement_theta_max 29.0440
_cell_measurement_theta_min 2.8300
_cell_volume 1421.74(6)
_computing_cell_refinement 'CrysAlisPro 1.171.39.46 (Rigaku OD, 2018)'
_computing_data_collection 'CrysAlisPro 1.171.39.46 (Rigaku OD, 2018)'
_computing_data_reduction 'CrysAlisPro 1.171.39.46 (Rigaku OD, 2018)'
_computing_molecular_graphics 'Olex2 (Dolomanov et al., 2009)'
_computing_publication_material 'Olex2 (Dolomanov et al., 2009)'
_computing_structure_refinement 'ShelXL (Sheldrick, 2015)'
_computing_structure_solution 'ShelXT (Sheldrick, 2015)'
_diffrn_ambient_environment N~2~
_diffrn_ambient_temperature 100.0(1)
_diffrn_detector 'CCD plate'
_diffrn_detector_area_resol_mean 10.4839
_diffrn_detector_type Atlas
_diffrn_measured_fraction_theta_full 0.999
_diffrn_measured_fraction_theta_max 0.904
_diffrn_measurement_details
;
List of Runs (angles in degrees, time in seconds):

  # Type    Start    End  Width  t~exp~   \w     \q     \k     \f   Frames
#--------------------------------------------------------------------------
  1  \w    -18.00  83.00   1.00   22.00    --   10.33  57.00  90.00  101
  2  \w    -63.00  38.00   1.00   22.00    --   10.33 -57.00 -60.00  101
  3  \w    -18.00  83.00   1.00   22.00    --   10.33  57.00-120.00  101
  4  \w    -44.00  21.00   1.00   22.00    --  -11.26  77.00-180.00   65
  5  \w    -18.00  83.00   1.00   22.00    --   10.33  57.00 -30.00  101
  6  \w    -15.00  51.00   1.00   22.00    --   10.33 -99.00  90.00   66
  7  \w    -15.00  51.00   1.00   22.00    --   10.33 -99.00  30.00   66
  8  \w      7.00  67.00   1.00   22.00    --   10.33-126.00 -83.00   60
  9  \w    -42.00  43.00   1.00   22.00    --   10.33 -77.00-180.00   85
 10  \w    -44.00  -7.00   1.00   22.00    --  -11.26  77.00  90.00   37
;
_diffrn_measurement_device 'four-circle diffractometer'
_diffrn_measurement_device_type 'SuperNova, Dual, Cu at home/near, Atlas'
_diffrn_measurement_method '\w scans'
_diffrn_orient_matrix_type 'CrysAlisPro convention (1999,Acta A55,543-557)'
_diffrn_orient_matrix_UB_11 0.0136623000
_diffrn_orient_matrix_UB_12 -0.0386636000
_diffrn_orient_matrix_UB_13 0.0269710000
_diffrn_orient_matrix_UB_21 -0.0135470000
_diffrn_orient_matrix_UB_22 -0.0694493000
_diffrn_orient_matrix_UB_23 -0.0265360000
_diffrn_orient_matrix_UB_31 0.0852069000
_diffrn_orient_matrix_UB_32 0.0221478000
_diffrn_orient_matrix_UB_33 -0.0027415000
_diffrn_radiation_monochromator mirror
_diffrn_radiation_probe x-ray
_diffrn_radiation_type MoK\a
_diffrn_radiation_wavelength 0.71073
_diffrn_reflns_av_R_equivalents 0.0497
_diffrn_reflns_av_unetI/netI 0.0494
_diffrn_reflns_Laue_measured_fraction_full 0.999
_diffrn_reflns_Laue_measured_fraction_max 0.904
_diffrn_reflns_limit_h_max 11
_diffrn_reflns_limit_h_min -11
_diffrn_reflns_limit_k_max 12
_diffrn_reflns_limit_k_min -12
_diffrn_reflns_limit_l_max 26
_diffrn_reflns_limit_l_min -26
_diffrn_reflns_number 31861
_diffrn_reflns_point_group_measured_fraction_full 0.999
_diffrn_reflns_point_group_measured_fraction_max 0.904
_diffrn_reflns_theta_full 25.242
_diffrn_reflns_theta_max 29.740
_diffrn_reflns_theta_min 2.508
_diffrn_source 'micro-focus sealed X-ray tube'
_diffrn_source_type 'SuperNova (Mo) X-ray Source'
_exptl_absorpt_coefficient_mu 2.162
_exptl_absorpt_correction_T_max 1.000
_exptl_absorpt_correction_T_min 0.356
_exptl_absorpt_correction_type gaussian
_exptl_absorpt_process_details
;
CrysAlisPro 1.171.39.46 (Rigaku Oxford Diffraction, 2018)
Numerical absorption correction based on gaussian integration over
			a multifaceted crystal model
Empirical absorption correction using spherical harmonics,
 implemented in SCALE3 ABSPACK scaling algorithm.
;
_exptl_crystal_colour 'clear light colourless'
_exptl_crystal_colour_lustre clear
_exptl_crystal_colour_modifier light
_exptl_crystal_colour_primary colourless
_exptl_crystal_density_diffrn 1.389
_exptl_crystal_description prism
_exptl_crystal_F_000 616
_exptl_crystal_size_max 0.54
_exptl_crystal_size_mid 0.138
_exptl_crystal_size_min 0.065
_refine_diff_density_max 0.965
_refine_diff_density_min -0.537
_refine_diff_density_rms 0.087
_refine_ls_extinction_method none
_refine_ls_goodness_of_fit_ref 1.036
_refine_ls_hydrogen_treatment constr
_refine_ls_matrix_type full
_refine_ls_number_parameters 317
_refine_ls_number_reflns 7297
_refine_ls_number_restraints 0
_refine_ls_restrained_S_all 1.036
_refine_ls_R_factor_all 0.0589
_refine_ls_R_factor_gt 0.0388
_refine_ls_shift/su_max 0.001
_refine_ls_shift/su_mean 0.000
_refine_ls_structure_factor_coef Fsqd
_refine_ls_weighting_details 'w=1/[\s^2^(Fo^2^)+(0.0277P)^2^+1.2357P] where P=(Fo^2^+2Fc^2^)/3'
_refine_ls_weighting_scheme calc
_refine_ls_wR_factor_gt 0.0758
_refine_ls_wR_factor_ref 0.0849
_reflns_Friedel_coverage 0.000
_reflns_number_gt 5777
_reflns_number_total 7297
_reflns_threshold_expression 'I > 2\s(I)'
_cod_data_source_file d0dt02558e2.cif
_cod_data_source_block ms251-1
_cod_depositor_comments 'Adding full bibliography for 7705109--7705119.cif.'
_cod_database_code 7705114
_shelx_shelxl_version_number 2018/3
_chemical_oxdiff_formula 'C29 H40 Cl CU N2 Se'
_shelx_space_group_comment
;
The symmetry employed for this shelxl refinement is uniquely defined
by the following loop, which should always be used as a source of
symmetry information in preference to the above space-group names.
They are only intended as comments.
;
_shelx_estimated_absorpt_t_max 0.872
_shelx_estimated_absorpt_t_min 0.388
_reflns_odcompleteness_completeness 99.93
_reflns_odcompleteness_iscentric 1
_reflns_odcompleteness_theta 26.32
_olex2_refinement_description
;
1. Fixed Uiso
 At 1.2 times of:
  All C(H) groups
 At 1.5 times of:
  All C(H,H,H) groups
2.a Ternary CH refined with riding coordinates:
 C12(H12), C15(H15), C24(H24), C27(H27)
2.b Aromatic/amide H refined with riding coordinates:
 C8(H8), C9(H9), C10(H10), C20(H20), C21(H21), C22(H22)
2.c Idealised Me refined as rotating group:
 C4(H4A,H4B,H4C), C5(H5A,H5B,H5C), C13(H13A,H13B,H13C), C14(H14A,H14B,H14C),
 C16(H16B,H16A,H16C), C17(H17A,H17B,H17C), C25(H25A,H25B,H25C), C26(H26A,H26B,
 H26C), C28(H28A,H28B,H28C), C29(H29A,H29B,H29C)
;
_olex2_date_sample_data_collection 2019-11-26
_olex2_exptl_crystal_mounting_method 'mounted on a LithoLoop'
_olex2_submission_special_instructions 'No special instructions were received'
_oxdiff_exptl_absorpt_empirical_details
;
Empirical correction (ABSPACK) includes:
- Absorption correction using spherical harmonics
- Frame scaling
;
_oxdiff_exptl_absorpt_empirical_full_max 1.251
_oxdiff_exptl_absorpt_empirical_full_min 0.745

loop_
_space_group_symop_operation_xyz
'x, y, z'
'-x, -y, -z'

loop_
_atom_site_label
_atom_site_type_symbol
_atom_site_fract_x
_atom_site_fract_y
_atom_site_fract_z
_atom_site_U_iso_or_equiv
_atom_site_adp_type
_atom_site_occupancy
_atom_site_site_symmetry_order
_atom_site_calc_flag
_atom_site_refinement_flags_posn
_atom_site_refinement_flags_adp
_atom_site_refinement_flags_occupancy
_atom_site_disorder_assembly
_atom_site_disorder_group
Se1 Se 0.59928(3) 0.42090(3) 0.31869(2) 0.02073(7) Uani 1 1 d . . . . .
Cu1 Cu 0.60462(4) 0.22471(3) 0.22881(2) 0.02093(8) Uani 1 1 d . . . . .
Cl1 Cl 0.63361(8) 0.01963(7) 0.16757(3) 0.02561(14) Uani 1 1 d . . . . .
N1 N 0.4610(2) 0.6623(2) 0.30867(10) 0.0153(4) Uani 1 1 d . . . . .
N2 N 0.4462(2) 0.5174(2) 0.20370(10) 0.0144(4) Uani 1 1 d . . . . .
C1 C 0.4968(3) 0.5366(3) 0.27391(12) 0.0154(4) Uani 1 1 d . . . . .
C2 C 0.3789(3) 0.6342(3) 0.19371(12) 0.0154(4) Uani 1 1 d . . . . .
C3 C 0.3877(3) 0.7240(3) 0.25907(12) 0.0157(5) Uani 1 1 d . . . . .
C4 C 0.3396(3) 0.8661(3) 0.28168(13) 0.0212(5) Uani 1 1 d . . . . .
H4A H 0.263298 0.850073 0.316619 0.032 Uiso 1 1 calc GR . . . .
H4B H 0.285646 0.887172 0.239877 0.032 Uiso 1 1 calc GR . . . .
H4C H 0.438014 0.954818 0.303428 0.032 Uiso 1 1 calc GR . . . .
C5 C 0.3200(3) 0.6453(3) 0.12100(12) 0.0189(5) Uani 1 1 d . . . . .
H5A H 0.410351 0.656108 0.092479 0.028 Uiso 1 1 calc GR . . . .
H5B H 0.282184 0.736244 0.124834 0.028 Uiso 1 1 calc GR . . . .
H5C H 0.228795 0.551018 0.097767 0.028 Uiso 1 1 calc GR . . . .
C6 C 0.4667(3) 0.4027(3) 0.14526(12) 0.0152(4) Uani 1 1 d . . . . .
C7 C 0.3305(3) 0.2705(3) 0.11443(12) 0.0168(5) Uani 1 1 d . . . . .
C8 C 0.3513(3) 0.1678(3) 0.05501(12) 0.0199(5) Uani 1 1 d . . . . .
H8 H 0.262497 0.076379 0.032825 0.024 Uiso 1 1 calc R . . . .
C9 C 0.4979(3) 0.1964(3) 0.02785(13) 0.0214(5) Uani 1 1 d . . . . .
H9 H 0.508834 0.124909 -0.012812 0.026 Uiso 1 1 calc R . . . .
C10 C 0.6295(3) 0.3286(3) 0.05940(12) 0.0192(5) Uani 1 1 d . . . . .
H10 H 0.730088 0.346191 0.040294 0.023 Uiso 1 1 calc R . . . .
C11 C 0.6166(3) 0.4359(3) 0.11858(12) 0.0167(5) Uani 1 1 d . . . . .
C12 C 0.7606(3) 0.5830(3) 0.15060(13) 0.0223(5) Uani 1 1 d . . . . .
H12 H 0.726209 0.646369 0.191178 0.027 Uiso 1 1 calc R . . . .
C13 C 0.8055(3) 0.6803(3) 0.09546(16) 0.0353(7) Uani 1 1 d . . . . .
H13A H 0.843176 0.621797 0.055840 0.053 Uiso 1 1 calc GR . . . .
H13B H 0.893556 0.777588 0.118054 0.053 Uiso 1 1 calc GR . . . .
H13C H 0.708436 0.703996 0.077154 0.053 Uiso 1 1 calc GR . . . .
C14 C 0.9103(3) 0.5448(3) 0.18019(15) 0.0319(6) Uani 1 1 d . . . . .
H14A H 0.880246 0.484926 0.216308 0.048 Uiso 1 1 calc GR . . . .
H14B H 0.999622 0.641647 0.202043 0.048 Uiso 1 1 calc GR . . . .
H14C H 0.946895 0.483444 0.141188 0.048 Uiso 1 1 calc GR . . . .
C15 C 0.1675(3) 0.2393(3) 0.14401(13) 0.0200(5) Uani 1 1 d . . . . .
H15 H 0.165555 0.339978 0.174123 0.024 Uiso 1 1 calc R . . . .
C16 C 0.1537(3) 0.1249(3) 0.19195(16) 0.0341(7) Uani 1 1 d . . . . .
H16B H 0.046226 0.103276 0.208546 0.051 Uiso 1 1 calc GR . . . .
H16A H 0.241267 0.170140 0.233250 0.051 Uiso 1 1 calc GR . . . .
H16C H 0.164846 0.027817 0.164842 0.051 Uiso 1 1 calc GR . . . .
C17 C 0.0190(3) 0.1808(3) 0.08469(14) 0.0295(6) Uani 1 1 d . . . . .
H17A H 0.032528 0.252180 0.052751 0.044 Uiso 1 1 calc GR . . . .
H17B H -0.081669 0.175965 0.105966 0.044 Uiso 1 1 calc GR . . . .
H17C H 0.010922 0.076838 0.057355 0.044 Uiso 1 1 calc GR . . . .
C18 C 0.5116(3) 0.7351(3) 0.38394(12) 0.0162(5) Uani 1 1 d . . . . .
C19 C 0.4160(3) 0.6747(3) 0.43353(13) 0.0196(5) Uani 1 1 d . . . . .
C20 C 0.4719(3) 0.7486(3) 0.50535(13) 0.0266(6) Uani 1 1 d . . . . .
H20 H 0.410433 0.711865 0.540614 0.032 Uiso 1 1 calc R . . . .
C21 C 0.6145(3) 0.8739(3) 0.52648(14) 0.0307(6) Uani 1 1 d . . . . .
H21 H 0.650612 0.921157 0.575906 0.037 Uiso 1 1 calc R . . . .
C22 C 0.7049(3) 0.9310(3) 0.47639(14) 0.0269(6) Uani 1 1 d . . . . .
H22 H 0.802258 1.018015 0.491824 0.032 Uiso 1 1 calc R . . . .
C23 C 0.6560(3) 0.8634(3) 0.40358(13) 0.0199(5) Uani 1 1 d . . . . .
C24 C 0.7599(3) 0.9247(3) 0.34919(13) 0.0204(5) Uani 1 1 d . . . . .
H24 H 0.690628 0.882072 0.301004 0.024 Uiso 1 1 calc R . . . .
C25 C 0.9097(3) 0.8675(4) 0.34684(16) 0.0347(7) Uani 1 1 d . . . . .
H25A H 0.980469 0.908658 0.393380 0.052 Uiso 1 1 calc GR . . . .
H25B H 0.971672 0.903637 0.309770 0.052 Uiso 1 1 calc GR . . . .
H25C H 0.872707 0.753536 0.335863 0.052 Uiso 1 1 calc GR . . . .
C26 C 0.8135(4) 1.1027(3) 0.36397(16) 0.0342(6) Uani 1 1 d . . . . .
H26A H 0.716395 1.137256 0.367112 0.051 Uiso 1 1 calc GR . . . .
H26B H 0.869368 1.137021 0.325030 0.051 Uiso 1 1 calc GR . . . .
H26C H 0.888976 1.147682 0.409219 0.051 Uiso 1 1 calc GR . . . .
C27 C 0.2595(3) 0.5348(3) 0.41050(14) 0.0248(5) Uani 1 1 d . . . . .
H27 H 0.279823 0.458711 0.370432 0.030 Uiso 1 1 calc R . . . .
C28 C 0.1149(4) 0.5780(4) 0.3836(2) 0.0500(9) Uani 1 1 d . . . . .
H28A H 0.091500 0.651851 0.422056 0.075 Uiso 1 1 calc GR . . . .
H28B H 0.018467 0.484388 0.367808 0.075 Uiso 1 1 calc GR . . . .
H28C H 0.140315 0.626114 0.343276 0.075 Uiso 1 1 calc GR . . . .
C29 C 0.2164(4) 0.4526(4) 0.47174(18) 0.0459(8) Uani 1 1 d . . . . .
H29A H 0.315467 0.438137 0.494096 0.069 Uiso 1 1 calc GR . . . .
H29B H 0.132268 0.350984 0.452513 0.069 Uiso 1 1 calc GR . . . .
H29C H 0.174214 0.516401 0.507512 0.069 Uiso 1 1 calc GR . . . .

loop_
_atom_site_aniso_label
_atom_site_aniso_U_11
_atom_site_aniso_U_22
_atom_site_aniso_U_33
_atom_site_aniso_U_23
_atom_site_aniso_U_13
_atom_site_aniso_U_12
Se1 0.02849(14) 0.02072(13) 0.01579(13) 0.00309(10) 0.00034(10) 0.01361(10)
Cu1 0.02569(16) 0.01571(15) 0.02192(17) 0.00285(12) 0.00517(13) 0.00801(12)
Cl1 0.0351(3) 0.0163(3) 0.0253(3) 0.0020(2) 0.0081(3) 0.0090(2)
N1 0.0170(9) 0.0137(9) 0.0144(9) 0.0017(8) 0.0016(8) 0.0049(7)
N2 0.0166(9) 0.0111(9) 0.0138(9) 0.0007(7) 0.0019(7) 0.0035(7)
C1 0.0158(11) 0.0141(11) 0.0157(11) 0.0027(9) 0.0018(9) 0.0047(9)
C2 0.0162(11) 0.0125(10) 0.0169(11) 0.0035(9) 0.0034(9) 0.0036(9)
C3 0.0160(11) 0.0144(11) 0.0165(11) 0.0044(9) 0.0021(9) 0.0040(9)
C4 0.0247(12) 0.0186(12) 0.0210(12) 0.0039(10) 0.0025(10) 0.0087(10)
C5 0.0221(12) 0.0193(12) 0.0166(12) 0.0049(10) 0.0024(9) 0.0081(10)
C6 0.0210(11) 0.0131(11) 0.0120(11) 0.0017(9) 0.0009(9) 0.0073(9)
C7 0.0198(11) 0.0146(11) 0.0165(11) 0.0049(9) 0.0008(9) 0.0058(9)
C8 0.0245(12) 0.0139(11) 0.0168(12) -0.0001(9) -0.0022(10) 0.0034(9)
C9 0.0325(13) 0.0194(12) 0.0147(12) 0.0026(10) 0.0031(10) 0.0128(10)
C10 0.0241(12) 0.0212(12) 0.0160(12) 0.0060(10) 0.0056(10) 0.0110(10)
C11 0.0186(11) 0.0149(11) 0.0160(11) 0.0033(9) 0.0012(9) 0.0050(9)
C12 0.0185(11) 0.0208(12) 0.0242(13) -0.0003(10) 0.0052(10) 0.0043(10)
C13 0.0321(15) 0.0241(14) 0.0464(18) 0.0134(13) 0.0027(13) 0.0015(11)
C14 0.0198(13) 0.0358(16) 0.0357(16) 0.0097(13) 0.0002(11) 0.0027(11)
C15 0.0211(12) 0.0157(11) 0.0196(12) 0.0012(10) 0.0029(10) 0.0027(9)
C16 0.0272(14) 0.0385(16) 0.0396(17) 0.0208(14) 0.0098(12) 0.0061(12)
C17 0.0241(13) 0.0321(15) 0.0274(14) 0.0018(12) 0.0016(11) 0.0057(11)
C18 0.0187(11) 0.0148(11) 0.0152(11) -0.0002(9) 0.0008(9) 0.0087(9)
C19 0.0237(12) 0.0182(12) 0.0193(12) 0.0026(10) 0.0031(10) 0.0112(10)
C20 0.0370(15) 0.0299(14) 0.0169(12) 0.0048(11) 0.0095(11) 0.0155(12)
C21 0.0450(16) 0.0286(14) 0.0138(12) -0.0037(11) -0.0034(11) 0.0126(12)
C22 0.0311(14) 0.0202(13) 0.0218(13) -0.0031(10) -0.0055(11) 0.0047(11)
C23 0.0220(12) 0.0169(11) 0.0214(12) 0.0023(10) 0.0006(10) 0.0090(9)
C24 0.0180(11) 0.0173(12) 0.0224(13) 0.0011(10) 0.0006(10) 0.0034(9)
C25 0.0268(14) 0.0397(17) 0.0404(17) 0.0110(14) 0.0076(13) 0.0130(12)
C26 0.0399(16) 0.0195(13) 0.0366(16) 0.0052(12) 0.0050(13) 0.0009(12)
C27 0.0255(13) 0.0254(13) 0.0226(13) 0.0033(11) 0.0100(11) 0.0067(11)
C28 0.0293(16) 0.052(2) 0.067(2) 0.0308(19) -0.0076(15) 0.0036(14)
C29 0.0380(17) 0.0447(19) 0.054(2) 0.0261(17) -0.0008(15) 0.0039(14)

loop_
_atom_type_symbol
_atom_type_description
_atom_type_scat_dispersion_real
_atom_type_scat_dispersion_imag
_atom_type_scat_source
C C 0.0033 0.0016 'International Tables Vol C Tables 4.2.6.8 and 6.1.1.4'
H H 0.0000 0.0000 'International Tables Vol C Tables 4.2.6.8 and 6.1.1.4'
Cl Cl 0.1484 0.1585 'International Tables Vol C Tables 4.2.6.8 and 6.1.1.4'
Cu Cu 0.3201 1.2651 'International Tables Vol C Tables 4.2.6.8 and 6.1.1.4'
N N 0.0061 0.0033 'International Tables Vol C Tables 4.2.6.8 and 6.1.1.4'
Se Se -0.0929 2.2259 'International Tables Vol C Tables 4.2.6.8 and 6.1.1.4'

loop_
_exptl_crystal_face_index_h
_exptl_crystal_face_index_k
_exptl_crystal_face_index_l
_exptl_crystal_face_perp_dist
12 -4 -9 0.0457
-1 -11 -7 0.0576
-11 5 9 0.0257
12 0 -6 0.0492
7 -5 -20 0.0455
-11 -2 -1 0.0591
-7 5 20 0.0191

loop_
_geom_angle_atom_site_label_1
_geom_angle_atom_site_label_2
_geom_angle_atom_site_label_3
_geom_angle
_geom_angle_site_symmetry_1
_geom_angle_site_symmetry_3
_geom_angle_publ_flag
C1 Se1 Cu1 104.22(7) . . ?
Cl1 Cu1 Se1 164.59(2) . . ?
C1 N1 C3 109.74(18) . . ?
C1 N1 C18 124.90(18) . . ?
C3 N1 C18 124.80(18) . . ?
C1 N2 C2 109.95(18) . . ?
C1 N2 C6 126.63(18) . . ?
C2 N2 C6 123.28(18) . . ?
N1 C1 Se1 124.31(17) . . ?
N2 C1 Se1 129.19(17) . . ?
N2 C1 N1 106.49(18) . . ?
N2 C2 C5 121.44(19) . . ?
C3 C2 N2 106.79(19) . . ?
C3 C2 C5 131.7(2) . . ?
N1 C3 C4 121.8(2) . . ?
C2 C3 N1 107.0(2) . . ?
C2 C3 C4 131.1(2) . . ?
C7 C6 N2 118.17(19) . . ?
C11 C6 N2 118.12(19) . . ?
C11 C6 C7 123.5(2) . . ?
C6 C7 C15 122.2(2) . . ?
C8 C7 C6 116.6(2) . . ?
C8 C7 C15 121.2(2) . . ?
C9 C8 C7 121.3(2) . . ?
C8 C9 C10 120.5(2) . . ?
C9 C10 C11 121.0(2) . . ?
C6 C11 C12 122.9(2) . . ?
C10 C11 C6 117.0(2) . . ?
C10 C11 C12 120.1(2) . . ?
C11 C12 C13 110.9(2) . . ?
C11 C12 C14 111.2(2) . . ?
C14 C12 C13 110.5(2) . . ?
C7 C15 C16 111.0(2) . . ?
C7 C15 C17 112.2(2) . . ?
C16 C15 C17 110.4(2) . . ?
C19 C18 N1 119.12(19) . . ?
C23 C18 N1 117.5(2) . . ?
C23 C18 C19 123.4(2) . . ?
C18 C19 C27 122.2(2) . . ?
C20 C19 C18 116.5(2) . . ?
C20 C19 C27 121.3(2) . . ?
C21 C20 C19 121.5(2) . . ?
C22 C21 C20 120.5(2) . . ?
C21 C22 C23 121.1(2) . . ?
C18 C23 C24 122.6(2) . . ?
C22 C23 C18 116.9(2) . . ?
C22 C23 C24 120.5(2) . . ?
C23 C24 C25 110.8(2) . . ?
C23 C24 C26 111.9(2) . . ?
C25 C24 C26 110.7(2) . . ?
C19 C27 C29 111.6(2) . . ?
C28 C27 C19 112.3(2) . . ?
C28 C27 C29 109.4(2) . . ?

loop_
_geom_bond_atom_site_label_1
_geom_bond_atom_site_label_2
_geom_bond_distance
_geom_bond_site_symmetry_2
_geom_bond_publ_flag
Se1 Cu1 2.2596(4) . ?
Se1 C1 1.865(2) . ?
Cu1 Cl1 2.1187(6) . ?
N1 C1 1.353(3) . ?
N1 C3 1.405(3) . ?
N1 C18 1.444(3) . ?
N2 C1 1.349(3) . ?
N2 C2 1.406(3) . ?
N2 C6 1.446(3) . ?
C2 C3 1.347(3) . ?
C2 C5 1.487(3) . ?
C3 C4 1.488(3) . ?
C6 C7 1.404(3) . ?
C6 C11 1.399(3) . ?
C7 C8 1.395(3) . ?
C7 C15 1.526(3) . ?
C8 C9 1.378(3) . ?
C9 C10 1.386(3) . ?
C10 C11 1.390(3) . ?
C11 C12 1.521(3) . ?
C12 C13 1.530(4) . ?
C12 C14 1.529(4) . ?
C15 C16 1.527(3) . ?
C15 C17 1.530(3) . ?
C18 C19 1.405(3) . ?
C18 C23 1.403(3) . ?
C19 C20 1.392(3) . ?
C19 C27 1.526(3) . ?
C20 C21 1.380(4) . ?
C21 C22 1.380(4) . ?
C22 C23 1.393(3) . ?
C23 C24 1.521(3) . ?
C24 C25 1.531(3) . ?
C24 C26 1.533(3) . ?
C27 C28 1.499(4) . ?
C27 C29 1.543(4) . ?

loop_
_exptl_oxdiff_crystal_face_indexfrac_h
_exptl_oxdiff_crystal_face_indexfrac_k
_exptl_oxdiff_crystal_face_indexfrac_l
_exptl_oxdiff_crystal_face_x
_exptl_oxdiff_crystal_face_y
_exptl_oxdiff_crystal_face_z
11.7049 -4.1141 -8.6838 0.0848 0.3576 0.9300
-0.5250 -10.7810 -6.8556 0.2248 0.9378 -0.2647
-11.4769 5.0964 9.2166 -0.1053 -0.4430 -0.8903
11.5557 -0.0583 -6.0641 -0.0034 0.0084 1.0000
6.5912 -5.4833 -20.3777 -0.2476 0.8323 0.4960
-10.6008 -2.0464 -0.9560 -0.0915 0.3111 -0.9460
-6.7084 5.4443 20.3161 0.2458 -0.8263 -0.5067
